data_7202004
loop_
_publ_author_name
'Liu, Na'
'Wang, Yan-Qin'
'Gao, En-Qing'
'Chen, Zhen-Xia'
'Weng, Lin-Hong'

_publ_section_title
;
 Supramolecular architectures based on transition metal complexes with
 1-(3-pyridyl)-2-(4&#x2032;-pyrimidyl)ethene
;
_journal_issue 7
_journal_name_full CrystEngComm
_journal_page_first 915
_journal_paper_doi 10.1039/b802044b
_journal_volume 10
_journal_year 2008
_chemical_formula_sum 'C22 H26 Cu N8 O10'
_chemical_formula_weight 626.05
_chemical_name_systematic
;
?
;
_space_group_IT_number 14
_symmetry_cell_setting monoclinic
_symmetry_space_group_name_Hall '-P 2yn'
_symmetry_space_group_name_H-M 'P 1 21/n 1'
_atom_sites_solution_hydrogens geom
_atom_sites_solution_primary direct
_atom_sites_solution_secondary difmap
_audit_creation_method SHELXL-97
_cell_angle_alpha 90.00
_cell_angle_beta 95.422(7)
_cell_angle_gamma 90.00
_cell_formula_units_Z 2
_cell_length_a 9.778(4)
_cell_length_b 12.825(6)
_cell_length_c 10.618(5)
_cell_measurement_reflns_used 552
_cell_measurement_temperature 293(2)
_cell_measurement_theta_max 25.339
_cell_measurement_theta_min 2.497
_cell_volume 1325.6(10)
_computing_cell_refinement 'Bruker SMART'
_computing_data_collection 'Bruker SMART'
_computing_data_reduction 'Bruker SHELXTL'
_computing_molecular_graphics 'Bruker SHELXTL'
_computing_publication_material 'Bruker SHELXTL'
_computing_structure_refinement 'Bruker SHELXTL'
_computing_structure_solution 'Bruker SHELXTL'
_diffrn_ambient_temperature 293(2)
_diffrn_measured_fraction_theta_full 0.997
_diffrn_measured_fraction_theta_max 0.997
_diffrn_measurement_device_type 'CCD area detector'
_diffrn_measurement_method 'phi and omega scans'
_diffrn_radiation_monochromator graphite
_diffrn_radiation_source 'fine-focus sealed tube'
_diffrn_radiation_type MoK\a
_diffrn_radiation_wavelength 0.71073
_diffrn_reflns_av_R_equivalents 0.0490
_diffrn_reflns_av_sigmaI/netI 0.0816
_diffrn_reflns_limit_h_max 11
_diffrn_reflns_limit_h_min -9
_diffrn_reflns_limit_k_max 15
_diffrn_reflns_limit_k_min -15
_diffrn_reflns_limit_l_max 12
_diffrn_reflns_limit_l_min -12
_diffrn_reflns_number 5435
_diffrn_reflns_theta_full 25.01
_diffrn_reflns_theta_max 25.01
_diffrn_reflns_theta_min 2.50
_diffrn_standards_decay_% 2.5
_exptl_absorpt_coefficient_mu 0.895
_exptl_absorpt_correction_T_max 0.8775
_exptl_absorpt_correction_T_min 0.7751
_exptl_absorpt_correction_type multi-scan
_exptl_absorpt_process_details SADABS
_exptl_crystal_colour blue
_exptl_crystal_density_diffrn 1.568
_exptl_crystal_density_method 'not measured'
_exptl_crystal_description block
_exptl_crystal_F_000 646
_exptl_crystal_size_max 0.3
_exptl_crystal_size_mid 0.2
_exptl_crystal_size_min 0.15
_refine_diff_density_max 0.583
_refine_diff_density_min -0.344
_refine_diff_density_rms 0.076
_refine_ls_extinction_method none
_refine_ls_goodness_of_fit_ref 0.992
_refine_ls_hydrogen_treatment mixed
_refine_ls_matrix_type full
_refine_ls_number_parameters 199
_refine_ls_number_reflns 2335
_refine_ls_number_restraints 6
_refine_ls_restrained_S_all 0.991
_refine_ls_R_factor_all 0.1034
_refine_ls_R_factor_gt 0.0575
_refine_ls_shift/su_max 0.000
_refine_ls_shift/su_mean 0.000
_refine_ls_structure_factor_coef Fsqd
_refine_ls_weighting_details 'calc w=1/[\s^2^(Fo^2^)+(0.0718P)^2^+0.0000P] where P=(Fo^2^+2Fc^2^)/3'
_refine_ls_weighting_scheme calc
_refine_ls_wR_factor_gt 0.1356
_refine_ls_wR_factor_ref 0.1500
_reflns_number_gt 1391
_reflns_number_total 2335
_reflns_threshold_expression >2sigma(I)
_cod_data_source_file b802044b.txt
_cod_data_source_block 6
_cod_depositor_comments
;
The following automatic conversions were performed:
'_symmetry_cell_setting' value 'Monoclinic' changed to 'monoclinic'
according to '/home/saulius/struct/CIF-dictionaries/cif_core.dic'
dictionary named 'cif_core.dic' version 2.4.1 from 2010-06-29.

Automatic conversion script
Id: cif_fix_enum 1527 2010-12-29 10:47:43Z saulius 
;
_cod_original_cell_volume 1325.7(10)
_cod_original_sg_symbol_H-M 'P2(1)/n '
_cod_database_code 7202004

loop_
_symmetry_equiv_pos_as_xyz
'x, y, z'
'-x+1/2, y+1/2, -z+1/2'
'-x, -y, -z'
'x-1/2, -y-1/2, z-1/2'

loop_
_atom_site_label
_atom_site_type_symbol
_atom_site_fract_x
_atom_site_fract_y
_atom_site_fract_z
_atom_site_U_iso_or_equiv
_atom_site_adp_type
_atom_site_occupancy
_atom_site_symmetry_multiplicity
_atom_site_calc_flag
_atom_site_refinement_flags
_atom_site_disorder_assembly
_atom_site_disorder_group
Cu1 Cu 0.0000 0.5000 0.0000 0.0404(3) Uani 1 2 d S . .
C1 C 0.1003(5) 0.5649(4) 0.2582(5) 0.0429(13) Uani 1 1 d . . .
H1A H 0.1839 0.5436 0.2319 0.052 Uiso 1 1 calc R . .
C2 C -0.1310(5) 0.5909(4) 0.2142(5) 0.0462(14) Uani 1 1 d . . .
H2A H -0.2097 0.5885 0.1577 0.055 Uiso 1 1 calc R . .
C3 C -0.1411(6) 0.6281(5) 0.3335(5) 0.0529(15) Uani 1 1 d . . .
H3A H -0.2257 0.6495 0.3576 0.063 Uiso 1 1 calc R . .
C4 C -0.0255(6) 0.6339(4) 0.4178(5) 0.0511(14) Uani 1 1 d . . .
H4A H -0.0313 0.6589 0.4993 0.061 Uiso 1 1 calc R . .
C5 C 0.0990(5) 0.6021(4) 0.3798(5) 0.0414(13) Uani 1 1 d . . .
C6 C 0.2303(5) 0.6071(4) 0.4592(5) 0.0473(14) Uani 1 1 d . . .
H6A H 0.3093 0.5986 0.4180 0.057 Uiso 1 1 calc R . .
C7 C 0.2484(5) 0.6225(4) 0.5836(5) 0.0457(13) Uani 1 1 d . . .
H7A H 0.1714 0.6337 0.6271 0.055 Uiso 1 1 calc R . .
C8 C 0.3827(5) 0.6226(4) 0.6547(5) 0.0447(13) Uani 1 1 d . . .
C9 C 0.5052(6) 0.6352(5) 0.5997(5) 0.0571(16) Uani 1 1 d . . .
H9A H 0.5054 0.6460 0.5131 0.069 Uiso 1 1 calc R . .
C10 C 0.6246(6) 0.6313(5) 0.6764(6) 0.0648(18) Uani 1 1 d . . .
H10A H 0.7067 0.6398 0.6399 0.078 Uiso 1 1 calc R . .
C11 C 0.5086(6) 0.6056(5) 0.8455(5) 0.0571(16) Uani 1 1 d . . .
H11A H 0.5097 0.5944 0.9321 0.069 Uiso 1 1 calc R . .
N1 N -0.0116(4) 0.5576(3) 0.1757(4) 0.0418(11) Uani 1 1 d . . .
N3 N 0.3854(4) 0.6093(4) 0.7808(4) 0.0480(12) Uani 1 1 d . . .
N2 N 0.6305(5) 0.6161(4) 0.8010(5) 0.0564(13) Uani 1 1 d . . .
N4 N 0.0232(5) 0.1924(4) 0.2847(5) 0.0515(12) Uani 1 1 d . . .
O1 O 0.2051(4) 0.5933(4) -0.0175(4) 0.0629(12) Uani 1 1 d D . .
H2W H 0.239(6) 0.601(5) -0.087(3) 0.094 Uiso 1 1 d D . .
H1W H 0.248(6) 0.626(5) 0.040(4) 0.094 Uiso 1 1 d D . .
O2 O 0.1084(3) 0.3769(3) 0.0689(3) 0.0469(10) Uani 1 1 d D . .
H4W H 0.186(3) 0.388(4) 0.100(5) 0.070 Uiso 1 1 d D . .
H3W H 0.065(5) 0.334(4) 0.110(5) 0.070 Uiso 1 1 d D . .
O3 O -0.0366(7) 0.1307(6) 0.3404(7) 0.162(3) Uani 1 1 d . . .
O4 O -0.0379(4) 0.2392(4) 0.1986(5) 0.0997(19) Uani 1 1 d . . .
O5 O 0.1365(5) 0.2129(5) 0.3269(5) 0.1076(19) Uani 1 1 d . . .

loop_
_atom_site_aniso_label
_atom_site_aniso_U_11
_atom_site_aniso_U_22
_atom_site_aniso_U_33
_atom_site_aniso_U_23
_atom_site_aniso_U_13
_atom_site_aniso_U_12
Cu1 0.0342(5) 0.0565(6) 0.0282(5) 0.0015(5) -0.0088(3) 0.0005(5)
C1 0.034(3) 0.062(4) 0.032(3) 0.001(3) -0.003(2) -0.002(3)
C2 0.040(3) 0.057(3) 0.040(3) -0.001(3) -0.005(2) 0.001(3)
C3 0.039(3) 0.073(4) 0.046(4) -0.008(3) 0.003(3) 0.009(3)
C4 0.048(3) 0.062(4) 0.041(3) -0.008(3) -0.003(3) 0.000(3)
C5 0.039(3) 0.052(3) 0.032(3) 0.003(3) -0.005(2) -0.003(3)
C6 0.041(3) 0.062(4) 0.038(3) -0.002(3) -0.004(2) 0.000(3)
C7 0.041(3) 0.058(3) 0.036(3) -0.003(3) -0.007(2) 0.001(3)
C8 0.044(3) 0.048(3) 0.039(3) -0.006(3) -0.008(2) 0.000(3)
C9 0.048(4) 0.085(4) 0.037(3) 0.006(3) -0.005(3) -0.006(3)
C10 0.046(3) 0.088(5) 0.059(4) 0.010(4) -0.002(3) -0.008(3)
C11 0.063(4) 0.067(4) 0.038(3) 0.001(3) -0.014(3) 0.004(3)
N1 0.039(2) 0.054(3) 0.031(2) 0.000(2) -0.0060(19) 0.000(2)
N3 0.044(3) 0.063(3) 0.035(3) -0.005(2) -0.007(2) -0.001(2)
N2 0.045(3) 0.073(3) 0.048(3) 0.005(3) -0.012(2) -0.003(3)
N4 0.041(3) 0.065(3) 0.048(3) 0.019(3) -0.001(2) -0.005(3)
O1 0.046(2) 0.099(3) 0.042(2) -0.002(2) -0.0041(19) -0.024(2)
O2 0.032(2) 0.062(3) 0.043(2) 0.0069(19) -0.0133(17) -0.0037(19)
O3 0.125(5) 0.159(6) 0.189(7) 0.104(6) -0.055(5) -0.063(5)
O4 0.053(3) 0.147(5) 0.096(4) 0.071(4) -0.007(3) -0.006(3)
O5 0.061(3) 0.141(5) 0.116(4) 0.031(4) -0.021(3) -0.006(3)

loop_
_atom_type_symbol
_atom_type_description
_atom_type_scat_dispersion_real
_atom_type_scat_dispersion_imag
_atom_type_scat_source
C C 0.0033 0.0016 'International Tables Vol C Tables 4.2.6.8 and 6.1.1.4'
H H 0.0000 0.0000 'International Tables Vol C Tables 4.2.6.8 and 6.1.1.4'
N N 0.0061 0.0033 'International Tables Vol C Tables 4.2.6.8 and 6.1.1.4'
O O 0.0106 0.0060 'International Tables Vol C Tables 4.2.6.8 and 6.1.1.4'
Cu Cu 0.3201 1.2651 'International Tables Vol C Tables 4.2.6.8 and 6.1.1.4'

loop_
_geom_angle_atom_site_label_1
_geom_angle_atom_site_label_2
_geom_angle_atom_site_label_3
_geom_angle
_geom_angle_site_symmetry_1
_geom_angle_site_symmetry_3
_geom_angle_publ_flag
O2 Cu1 O2 180.0 3_565 . ?
O2 Cu1 N1 88.56(16) 3_565 . ?
O2 Cu1 N1 91.44(16) . . ?
O2 Cu1 N1 91.44(16) 3_565 3_565 ?
O2 Cu1 N1 88.56(16) . 3_565 ?
N1 Cu1 N1 180.00(8) . 3_565 ?
O2 Cu1 O1 89.79(16) 3_565 . ?
O2 Cu1 O1 90.21(16) . . ?
N1 Cu1 O1 90.56(16) . . ?
N1 Cu1 O1 89.44(16) 3_565 . ?
O2 Cu1 O1 90.21(16) 3_565 3_565 ?
O2 Cu1 O1 89.79(16) . 3_565 ?
N1 Cu1 O1 89.44(16) . 3_565 ?
N1 Cu1 O1 90.56(16) 3_565 3_565 ?
O1 Cu1 O1 180.0 . 3_565 ?
N1 C1 C5 123.9(5) . . ?
N1 C1 H1A 118.0 . . ?
C5 C1 H1A 118.0 . . ?
N1 C2 C3 122.3(5) . . ?
N1 C2 H2A 118.8 . . ?
C3 C2 H2A 118.8 . . ?
C2 C3 C4 119.7(5) . . ?
C2 C3 H3A 120.1 . . ?
C4 C3 H3A 120.1 . . ?
C3 C4 C5 119.2(5) . . ?
C3 C4 H4A 120.4 . . ?
C5 C4 H4A 120.4 . . ?
C1 C5 C4 117.5(5) . . ?
C1 C5 C6 117.9(5) . . ?
C4 C5 C6 124.6(5) . . ?
C7 C6 C5 127.1(5) . . ?
C7 C6 H6A 116.5 . . ?
C5 C6 H6A 116.5 . . ?
C6 C7 C8 123.0(5) . . ?
C6 C7 H7A 118.5 . . ?
C8 C7 H7A 118.5 . . ?
N3 C8 C9 119.7(5) . . ?
N3 C8 C7 116.6(5) . . ?
C9 C8 C7 123.7(5) . . ?
C10 C9 C8 118.0(6) . . ?
C10 C9 H9A 121.0 . . ?
C8 C9 H9A 121.0 . . ?
N2 C10 C9 123.6(6) . . ?
N2 C10 H10A 118.2 . . ?
C9 C10 H10A 118.2 . . ?
N2 C11 N3 127.7(6) . . ?
N2 C11 H11A 116.1 . . ?
N3 C11 H11A 116.1 . . ?
C1 N1 C2 117.3(5) . . ?
C1 N1 Cu1 121.1(4) . . ?
C2 N1 Cu1 121.6(3) . . ?
C11 N3 C8 116.7(5) . . ?
C11 N2 C10 114.3(5) . . ?
O3 N4 O5 116.8(6) . . ?
O3 N4 O4 118.9(5) . . ?
O5 N4 O4 123.7(6) . . ?
Cu1 O1 H2W 123(4) . . ?
Cu1 O1 H1W 125(4) . . ?
H2W O1 H1W 112(4) . . ?
Cu1 O2 H4W 117(4) . . ?
Cu1 O2 H3W 115(4) . . ?
H4W O2 H3W 113(4) . . ?

loop_
_geom_bond_atom_site_label_1
_geom_bond_atom_site_label_2
_geom_bond_distance
_geom_bond_site_symmetry_2
_geom_bond_publ_flag
Cu1 O2 2.001(4) 3_565 ?
Cu1 O2 2.001(4) . ?
Cu1 N1 2.020(4) . ?
Cu1 N1 2.020(4) 3_565 ?
Cu1 O1 2.358(4) . ?
Cu1 O1 2.358(4) 3_565 ?
C1 N1 1.340(5) . ?
C1 C5 1.378(7) . ?
C1 H1A 0.9300 . ?
C2 N1 1.343(6) . ?
C2 C3 1.366(7) . ?
C2 H2A 0.9300 . ?
C3 C4 1.376(7) . ?
C3 H3A 0.9300 . ?
C4 C5 1.380(7) . ?
C4 H4A 0.9300 . ?
C5 C6 1.469(6) . ?
C6 C7 1.331(7) . ?
C6 H6A 0.9300 . ?
C7 C8 1.452(6) . ?
C7 H7A 0.9300 . ?
C8 N3 1.348(6) . ?
C8 C9 1.390(8) . ?
C9 C10 1.360(7) . ?
C9 H9A 0.9300 . ?
C10 N2 1.333(7) . ?
C10 H10A 0.9300 . ?
C11 N2 1.330(7) . ?
C11 N3 1.330(6) . ?
C11 H11A 0.9300 . ?
N4 O3 1.176(7) . ?
N4 O5 1.184(6) . ?
N4 O4 1.204(6) . ?
O1 H2W 0.84(3) . ?
O1 H1W 0.82(3) . ?
O2 H4W 0.81(3) . ?
O2 H3W 0.84(3) . ?

loop_
_geom_hbond_atom_site_label_D
_geom_hbond_atom_site_label_H
_geom_hbond_atom_site_label_A
_geom_hbond_distance_DH
_geom_hbond_distance_HA
_geom_hbond_distance_DA
_geom_hbond_angle_DHA
_geom_hbond_site_symmetry_A
O1 H2W N3 0.84(3) 2.10(4) 2.907(6) 160(6) 1_554
O1 H1W O5 0.82(3) 2.05(3) 2.873(6) 175(6) 2
O2 H4W N2 0.81(3) 1.99(3) 2.786(5) 166(5) 3_666
O2 H3W O4 0.84(3) 1.89(3) 2.727(6) 178(5) .

loop_
_geom_torsion_atom_site_label_1
_geom_torsion_atom_site_label_2
_geom_torsion_atom_site_label_3
_geom_torsion_atom_site_label_4
_geom_torsion
_geom_torsion_site_symmetry_1
_geom_torsion_site_symmetry_2
_geom_torsion_site_symmetry_3
_geom_torsion_site_symmetry_4
_geom_torsion_publ_flag
N1 C2 C3 C4 1.1(9) . . . . ?
C2 C3 C4 C5 0.2(9) . . . . ?
N1 C1 C5 C4 -0.2(8) . . . . ?
N1 C1 C5 C6 -179.1(5) . . . . ?
C3 C4 C5 C1 -0.6(8) . . . . ?
C3 C4 C5 C6 178.2(5) . . . . ?
C1 C5 C6 C7 -167.1(6) . . . . ?
C4 C5 C6 C7 14.1(9) . . . . ?
C5 C6 C7 C8 177.8(5) . . . . ?
C6 C7 C8 N3 -161.7(5) . . . . ?
C6 C7 C8 C9 18.1(9) . . . . ?
N3 C8 C9 C10 1.4(9) . . . . ?
C7 C8 C9 C10 -178.4(5) . . . . ?
C8 C9 C10 N2 0.1(10) . . . . ?
C5 C1 N1 C2 1.4(8) . . . . ?
C5 C1 N1 Cu1 -179.1(4) . . . . ?
C3 C2 N1 C1 -1.9(8) . . . . ?
C3 C2 N1 Cu1 178.7(4) . . . . ?
O2 Cu1 N1 C1 -131.7(4) 3_565 . . . ?
O2 Cu1 N1 C1 48.3(4) . . . . ?
N1 Cu1 N1 C1 -175(28) 3_565 . . . ?
O1 Cu1 N1 C1 -41.9(4) . . . . ?
O1 Cu1 N1 C1 138.1(4) 3_565 . . . ?
O2 Cu1 N1 C2 47.8(4) 3_565 . . . ?
O2 Cu1 N1 C2 -132.2(4) . . . . ?
N1 Cu1 N1 C2 4(28) 3_565 . . . ?
O1 Cu1 N1 C2 137.5(4) . . . . ?
O1 Cu1 N1 C2 -42.5(4) 3_565 . . . ?
N2 C11 N3 C8 1.7(9) . . . . ?
C9 C8 N3 C11 -2.1(8) . . . . ?
C7 C8 N3 C11 177.7(5) . . . . ?
N3 C11 N2 C10 -0.4(9) . . . . ?
C9 C10 N2 C11 -0.6(9) . . . . ?
